data_4503957
loop_
_publ_author_name
'Zhao, Ya-Hui'
'Xu, Hong-Bin'
'Shao, Kui-Zhan'
'Xing, Yan'
'Su, Zhong-Min'
'Ma, Jian-Fang'

_publ_section_title
;
 Syntheses, Characterization, and Luminescent Properties of Three 3D
 Lead&#x2212;Organic Frameworks with 1D Channels
;
_journal_issue 3
_journal_name_full 'Crystal Growth &amp; Design'
_journal_page_first 513
_journal_paper_doi 10.1021/cg060535p
_journal_volume 7
_journal_year 2007
_chemical_formula_sum 'C24 H30 N4 O19 Pb2'
_chemical_formula_weight 1092.90
_chemical_name_systematic
; 
 ? 
;
_space_group_IT_number 56
_symmetry_cell_setting orthorhombic
_symmetry_space_group_name_Hall '-P 2ab 2ac'
_symmetry_space_group_name_H-M 'P c c n'
_atom_sites_solution_hydrogens geom
_atom_sites_solution_primary direct
_atom_sites_solution_secondary difmap
_audit_creation_method SHELXL-97
_cell_angle_alpha 90.00
_cell_angle_beta 90.00
_cell_angle_gamma 90.00
_cell_formula_units_Z 4
_cell_length_a 20.0657(8)
_cell_length_b 21.6400(8)
_cell_length_c 7.3127(3)
_cell_measurement_temperature 293(2)
_cell_volume 3175.3(2)
_computing_structure_refinement 'SHELXL-97 (Sheldrick, 1997)'
_computing_structure_solution 'SHELXS-97 (Sheldrick, 1990)'
_diffrn_ambient_temperature 293(2)
_diffrn_measured_fraction_theta_full 0.999
_diffrn_measured_fraction_theta_max 0.966
_diffrn_radiation_monochromator graphite
_diffrn_radiation_source 'fine-focus sealed tube'
_diffrn_radiation_type MoK\a
_diffrn_radiation_wavelength 0.71073
_diffrn_reflns_av_R_equivalents 0.0354
_diffrn_reflns_av_sigmaI/netI 0.0254
_diffrn_reflns_limit_h_max 25
_diffrn_reflns_limit_h_min -26
_diffrn_reflns_limit_k_max 28
_diffrn_reflns_limit_k_min -24
_diffrn_reflns_limit_l_max 9
_diffrn_reflns_limit_l_min -9
_diffrn_reflns_number 18260
_diffrn_reflns_theta_full 25.00
_diffrn_reflns_theta_max 28.29
_diffrn_reflns_theta_min 1.88
_exptl_absorpt_coefficient_mu 10.681
_exptl_absorpt_correction_T_max 0.2798
_exptl_absorpt_correction_T_min 0.1313
_exptl_crystal_colour yellow
_exptl_crystal_density_diffrn 2.286
_exptl_crystal_density_method 'not measured'
_exptl_crystal_description needle
_exptl_crystal_F_000 2072
_exptl_crystal_size_max 0.32
_exptl_crystal_size_mid 0.18
_exptl_crystal_size_min 0.16
_refine_diff_density_max 0.989
_refine_diff_density_min -2.034
_refine_diff_density_rms 0.163
_refine_ls_extinction_method none
_refine_ls_goodness_of_fit_ref 1.051
_refine_ls_hydrogen_treatment mixed
_refine_ls_matrix_type full
_refine_ls_number_parameters 258
_refine_ls_number_reflns 3815
_refine_ls_number_restraints 13
_refine_ls_restrained_S_all 1.051
_refine_ls_R_factor_all 0.0238
_refine_ls_R_factor_gt 0.0191
_refine_ls_shift/su_max 7.737
_refine_ls_shift/su_mean 0.126
_refine_ls_structure_factor_coef Fsqd
_refine_ls_weighting_details 'calc w=1/[\s^2^(Fo^2^)+(0.0256P)^2^+0.0000P] where P=(Fo^2^+2Fc^2^)/3'
_refine_ls_weighting_scheme calc
_refine_ls_wR_factor_gt 0.0453
_refine_ls_wR_factor_ref 0.0461
_reflns_number_gt 3248
_reflns_number_total 3815
_reflns_threshold_expression >2sigma(I)
_cod_data_source_file cg060535psi20060810_011505.cif
_cod_data_source_block 1
_cod_depositor_comments
;
The following automatic conversions were performed:

'_symmetry_cell_setting' value 'Orthorhombic' changed to
'orthorhombic' according to
/home/saulius/struct/CIF-dictionaries/cif_core.dic dictionary named
'cif_core.dic' version 2.4.1 from 2010-06-29.

Automatic conversion script
Id: cif_fix_values 1715 2011-07-08 13:25:40Z adriana 
;
_cod_original_sg_symbol_H-M Pccn
_cod_database_code 4503957

loop_
_symmetry_equiv_pos_as_xyz
'x, y, z'
'-x+1/2, -y+1/2, z'
'-x, y+1/2, -z+1/2'
'x+1/2, -y, -z+1/2'
'-x, -y, -z'
'x-1/2, y-1/2, -z'
'x, -y-1/2, z-1/2'
'-x-1/2, y, z-1/2'

loop_
_atom_site_label
_atom_site_type_symbol
_atom_site_fract_x
_atom_site_fract_y
_atom_site_fract_z
_atom_site_U_iso_or_equiv
_atom_site_adp_type
_atom_site_occupancy
_atom_site_symmetry_multiplicity
_atom_site_calc_flag
_atom_site_refinement_flags
Pb1 Pb 0.021932(5) 0.535847(5) 0.229490(14) 0.00764(4) Uani 1 1 d .
C1 C 0.07881(13) 0.67562(13) -0.0783(4) 0.0159(6) Uani 1 1 d .
H1 H 0.1191 0.6595 -0.0375 0.019 Uiso 1 1 calc R
C3 C 0.01086(13) 0.76290(12) -0.1517(4) 0.0108(6) Uani 1 1 d .
C2 C 0.07047(14) 0.73857(12) -0.0894(4) 0.0148(6) Uani 1 1 d .
H2 H 0.1049 0.7648 -0.0551 0.018 Uiso 1 1 calc R
C4 C -0.03954(16) 0.72184(14) -0.2011(4) 0.0150(6) Uani 1 1 d .
H4 H -0.0799 0.7370 -0.2449 0.018 Uiso 1 1 calc R
C5 C -0.03010(14) 0.65930(13) -0.1856(4) 0.0139(6) Uani 1 1 d .
H5 H -0.0643 0.6322 -0.2161 0.017 Uiso 1 1 calc R
C9 C 0.26442(12) 0.49932(12) 0.6017(4) 0.0105(6) Uani 1 1 d .
C8 C 0.23848(13) 0.44357(14) 0.5368(4) 0.0139(6) Uani 1 1 d .
H8 H 0.2669 0.4106 0.5123 0.017 Uiso 1 1 calc R
C10 C 0.22023(14) 0.54686(14) 0.6411(4) 0.0182(7) Uani 1 1 d .
H10 H 0.2360 0.5838 0.6894 0.022 Uiso 1 1 calc R
C12 C 0.16147(13) 0.50679(13) 0.1285(4) 0.0115(6) Uani 1 1 d .
C6 C 0.00141(14) 0.66843(13) 0.3266(4) 0.0127(6) Uani 1 1 d .
C7 C 0.17111(13) 0.43726(13) 0.5089(4) 0.0134(6) Uani 1 1 d .
H7 H 0.1538 0.3999 0.4673 0.016 Uiso 1 1 calc R
C11 C 0.15317(14) 0.53935(14) 0.6086(4) 0.0184(7) Uani 1 1 d .
H11 H 0.1237 0.5715 0.6325 0.022 Uiso 1 1 calc R
N2 N 0.13019(11) 0.48533(11) 0.5421(3) 0.0125(5) Uani 1 1 d .
N3 N 0.02895(11) 0.63715(10) -0.1259(3) 0.0105(5) Uani 1 1 d .
O6 O 0.12356(10) 0.46398(8) 0.0832(3) 0.0163(5) Uani 1 1 d .
O1 O 0.06527(9) 0.48057(9) 0.4991(3) 0.0146(4) Uani 1 1 d .
O5 O 0.14194(9) 0.55701(10) 0.2029(3) 0.0143(4) Uani 1 1 d .
O2 O 0.03810(9) 0.57673(8) -0.1093(3) 0.0127(4) Uani 1 1 d .
O2W O 0.19602(11) 0.31217(11) 0.2585(3) 0.0188(5) Uani 1 1 d D
H2WB H 0.185(2) 0.2788(14) 0.310(6) 0.074(18) Uiso 1 1 d D
H2WA H 0.2369(10) 0.3176(18) 0.278(5) 0.044(13) Uiso 1 1 d D
O3 O -0.05032(11) 0.64823(10) 0.2516(3) 0.0167(5) Uani 1 1 d .
O1W O 0.17153(11) 0.30962(10) 0.8839(3) 0.0160(5) Uani 1 1 d .
H1WB H 0.1759(14) 0.3151(14) 0.993(5) 0.017(9) Uiso 1 1 d .
H1WA H 0.1370(17) 0.3276(15) 0.853(5) 0.024(10) Uiso 1 1 d .
O4 O 0.04868(10) 0.63397(9) 0.3815(3) 0.0168(4) Uani 1 1 d .
O4W O 0.2500 0.7500 0.0540(16) 0.153(4) Uani 1 2 d SD
H4WA H 0.256(13) 0.712(5) 0.09(4) 0.78(16) Uiso 1 1 d D
O3W O 0.29697(19) 0.67467(17) 0.8057(13) 0.130(2) Uani 1 1 d D
H3WB H 0.282(2) 0.665(3) 0.703(3) 0.000(17) Uiso 0.50 1 d PD
H3WA H 0.3351(17) 0.657(3) 0.808(8) 0.06(3) Uiso 0.50 1 d PD
H3WC H 0.308(5) 0.7124(13) 0.795(13) 2(2) Uiso 0.50 1 d PD
H3WD H 0.277(2) 0.661(3) 0.889(4) 0.000(18) Uiso 0.50 1 d PD

loop_
_atom_site_aniso_label
_atom_site_aniso_U_11
_atom_site_aniso_U_22
_atom_site_aniso_U_33
_atom_site_aniso_U_23
_atom_site_aniso_U_13
_atom_site_aniso_U_12
Pb1 0.00608(7) 0.00658(6) 0.01026(7) -0.00047(3) -0.00011(3) -0.00045(4)
C1 0.0075(14) 0.0166(15) 0.0235(17) 0.0018(12) -0.0023(11) 0.0000(11)
C3 0.0102(14) 0.0122(15) 0.0099(14) 0.0007(11) 0.0018(10) -0.0015(11)
C2 0.0104(14) 0.0118(15) 0.0221(16) -0.0008(11) -0.0008(12) -0.0029(11)
C4 0.0115(14) 0.0132(15) 0.0204(17) 0.0035(12) -0.0033(12) -0.0015(11)
C5 0.0112(15) 0.0134(15) 0.0172(15) 0.0023(12) -0.0019(11) -0.0042(11)
C9 0.0077(14) 0.0168(16) 0.0071(13) 0.0022(11) -0.0012(10) 0.0011(11)
C8 0.0124(15) 0.0123(14) 0.0171(16) 0.0044(12) -0.0012(11) 0.0028(11)
C10 0.0132(15) 0.0244(17) 0.0171(16) -0.0087(13) -0.0028(12) 0.0019(12)
C12 0.0101(14) 0.0163(15) 0.0082(14) 0.0056(11) 0.0028(10) 0.0013(12)
C6 0.0120(14) 0.0137(15) 0.0124(15) -0.0017(11) 0.0033(11) 0.0002(11)
C7 0.0099(14) 0.0117(14) 0.0185(15) 0.0045(11) -0.0012(11) 0.0000(11)
C11 0.0094(14) 0.0278(17) 0.0180(16) -0.0114(13) -0.0006(12) 0.0058(12)
N2 0.0057(11) 0.0209(13) 0.0108(12) 0.0017(10) -0.0011(9) 0.0002(10)
N3 0.0103(12) 0.0080(12) 0.0131(12) 0.0021(9) 0.0018(9) -0.0006(9)
O6 0.0079(10) 0.0137(11) 0.0272(13) -0.0003(9) 0.0021(9) -0.0034(8)
O1 0.0018(9) 0.0272(11) 0.0147(11) 0.0041(8) -0.0016(8) -0.0005(8)
O5 0.0080(10) 0.0159(11) 0.0191(11) -0.0013(9) 0.0019(8) 0.0004(8)
O2 0.0135(10) 0.0064(10) 0.0183(11) 0.0021(8) 0.0012(8) 0.0009(8)
O2W 0.0134(12) 0.0174(13) 0.0255(13) 0.0028(9) -0.0042(9) -0.0010(9)
O3 0.0146(11) 0.0128(11) 0.0227(12) -0.0020(8) -0.0059(8) -0.0003(9)
O1W 0.0135(12) 0.0176(12) 0.0168(12) -0.0035(9) -0.0014(9) 0.0026(9)
O4 0.0139(10) 0.0101(10) 0.0264(12) -0.0032(9) -0.0054(9) 0.0037(8)
O4W 0.169(8) 0.044(4) 0.247(11) 0.000 0.000 0.006(4)
O3W 0.020(2) 0.030(2) 0.340(8) -0.038(3) -0.018(3) 0.0030(17)

loop_
_atom_type_symbol
_atom_type_description
_atom_type_scat_dispersion_real
_atom_type_scat_dispersion_imag
_atom_type_scat_source
C C 0.0033 0.0016 'International Tables Vol C Tables 4.2.6.8 and 6.1.1.4'
H H 0.0000 0.0000 'International Tables Vol C Tables 4.2.6.8 and 6.1.1.4'
N N 0.0061 0.0033 'International Tables Vol C Tables 4.2.6.8 and 6.1.1.4'
O O 0.0106 0.0060 'International Tables Vol C Tables 4.2.6.8 and 6.1.1.4'
Pb Pb -3.3944 10.1111 'International Tables Vol C Tables 4.2.6.8 and 6.1.1.4'

loop_
_geom_angle_atom_site_label_1
_geom_angle_atom_site_label_2
_geom_angle_atom_site_label_3
_geom_angle
_geom_angle_site_symmetry_3
O4 Pb1 O5 70.17(7) .
O4 Pb1 O1 88.88(6) .
O5 Pb1 O1 78.93(6) .
O4 Pb1 O2 96.19(6) .
O5 Pb1 O2 75.18(6) .
O1 Pb1 O2 150.06(6) .
O4 Pb1 O1 85.51(6) 5_566
O5 Pb1 O1 136.50(6) 5_566
O1 Pb1 O1 64.65(7) 5_566
O2 Pb1 O1 145.04(6) 5_566
N3 C1 C2 120.4(3) .
N3 C1 H1 119.8 .
C2 C1 H1 119.8 .
C2 C3 C4 118.0(3) .
C2 C3 C6 121.2(2) 7_575
C4 C3 C6 120.7(3) 7_575
C1 C2 C3 120.1(3) .
C1 C2 H2 119.9 .
C3 C2 H2 119.9 .
C5 C4 C3 120.5(3) .
C5 C4 H4 119.8 .
C3 C4 H4 119.7 .
N3 C5 C4 119.9(3) .
N3 C5 H5 120.1 .
C4 C5 H5 120.1 .
C10 C9 C8 118.2(2) .
C10 C9 C12 121.5(2) 8_656
C8 C9 C12 120.3(2) 8_656
C7 C8 C9 120.2(3) .
C7 C8 H8 119.9 .
C9 C8 H8 119.9 .
C11 C10 C9 120.1(3) .
C11 C10 H10 120.0 .
C9 C10 H10 120.0 .
O6 C12 O5 124.0(3) .
O6 C12 C9 119.2(2) 8_655
O5 C12 C9 116.7(2) 8_655
O3 C6 O4 123.5(3) .
O3 C6 C3 119.6(3) 7_576
O4 C6 C3 116.8(3) 7_576
N2 C7 C8 119.7(3) .
N2 C7 H7 120.1 .
C8 C7 H7 120.1 .
N2 C11 C10 120.0(3) .
N2 C11 H11 120.0 .
C10 C11 H11 120.0 .
O1 N2 C7 119.3(2) .
O1 N2 C11 118.9(2) .
C7 N2 C11 121.8(2) .
O2 N3 C1 118.9(2) .
O2 N3 C5 120.1(2) .
C1 N3 C5 121.0(2) .
N2 O1 Pb1 119.47(15) .
N2 O1 Pb1 118.13(15) 5_566
Pb1 O1 Pb1 115.35(7) 5_566
C12 O5 Pb1 100.12(16) .
N3 O2 Pb1 113.46(16) .
H2WB O2W H2WA 107(3) .
H1WB O1W H1WA 107(3) .
C6 O4 Pb1 101.60(17) .
H3WB O3W H3WA 103(3) .
H3WB O3W H3WC 105(3) .
H3WA O3W H3WC 102(3) .
H3WB O3W H3WD 114(3) .
H3WA O3W H3WD 105(3) .
H3WC O3W H3WD 125(7) .

loop_
_geom_bond_atom_site_label_1
_geom_bond_atom_site_label_2
_geom_bond_distance
_geom_bond_site_symmetry_2
Pb1 O4 2.4562(19) .
Pb1 O5 2.4589(19) .
Pb1 O1 2.4644(19) .
Pb1 O2 2.650(2) .
Pb1 O1 2.6698(19) 5_566
C1 N3 1.347(3) .
C1 C2 1.375(4) .
C1 H1 0.9300 .
C3 C2 1.384(4) .
C3 C4 1.394(4) .
C3 C6 1.506(4) 7_575
C2 H2 0.9300 .
C4 C5 1.371(4) .
C4 H4 0.9300 .
C5 N3 1.351(3) .
C5 H5 0.9300 .
C9 C10 1.388(4) .
C9 C8 1.397(4) .
C9 C12 1.508(4) 8_656
C8 C7 1.374(4) .
C8 H8 0.9300 .
C10 C11 1.376(4) .
C10 H10 0.9300 .
C12 O6 1.244(3) .
C12 O5 1.277(3) .
C12 C9 1.508(4) 8_655
C6 O3 1.253(4) .
C6 O4 1.272(3) .
C6 C3 1.506(4) 7_576
C7 N2 1.347(4) .
C7 H7 0.9300 .
C11 N2 1.348(4) .
C11 H11 0.9300 .
N2 O1 1.344(3) .
N3 O2 1.326(3) .
O1 Pb1 2.6698(18) 5_566
O2W H2WB 0.843(18) .
O2W H2WA 0.842(18) .
O1W H1WB 0.81(4) .
O1W H1WA 0.83(3) .
O4W H4WA 0.88(4) .
O3W H3WB 0.833(18) .
O3W H3WA 0.860(19) .
O3W H3WC 0.85(2) .
O3W H3WD 0.795(18) .

loop_
_geom_hbond_atom_site_label_D
_geom_hbond_atom_site_label_H
_geom_hbond_atom_site_label_A
_geom_hbond_distance_DH
_geom_hbond_distance_HA
_geom_hbond_distance_DA
_geom_hbond_angle_DHA
_geom_hbond_site_symmetry_A
O1W H1WB O2W 0.81(4) 1.98(4) 2.784(3) 168(3) 1_556
O1W H1WA O3 0.83(3) 1.97(4) 2.780(3) 166(3) 5_566
O2W H2WA O1W 0.842(18) 2.00(2) 2.812(3) 162(4) 8_655
C4 H4 O2W 0.93 2.56 3.252(4) 131.2 5_565
C7 H7 O2W 0.93 2.58 3.306(4) 135.3 .
O3W H3WA O5 0.860(19) 2.33(6) 2.924(5) 126(6) 8_656
O4W H4WA O3W 0.88(4) 2.1(3) 2.633(12) 121(22) 8_655
C10 H10 O3W 0.93 2.47 3.387(5) 170.1 .
